data_4134686
loop_
_publ_author_name
'Shao, Li'
'Hua, Bin'
'Hu, Xiangquan'
'Stalla, David'
'Kelley, Steven P.'
'Atwood, Jerry L.'

_publ_section_title
;
 Construction of Polymeric Metal-Organic Nanocapsule Networks via
 Supramolecular Coordination-Driven Self-Assembly.
;
_journal_issue 16
_journal_name_full 'Journal of the American Chemical Society'
_journal_page_first 7270
_journal_page_last 7275
_journal_paper_doi 10.1021/jacs.0c00640
_journal_volume 142
_journal_year 2020
_chemical_formula_moiety '0.33(C864 H900 Mg72 O378), 6(C2 H5 O2)'
_chemical_formula_sum 'C300 H420 Mg24 O138'
_chemical_formula_weight 6817.77
_space_group_crystal_system trigonal
_space_group_IT_number 148
_space_group_name_Hall '-R 3'
_space_group_name_H-M_alt 'R -3 :H'
_atom_sites_solution_hydrogens mixed
_atom_sites_solution_primary direct
_atom_sites_solution_secondary difmap
_audit_creation_date 2020-01-06
_audit_creation_method
;
Olex2 1.2
(compiled 2018.05.29 svn.r3508 for OlexSys, GUI svn.r5506)
;
_cell_angle_alpha 90
_cell_angle_beta 90
_cell_angle_gamma 120
_cell_formula_units_Z 3
_cell_length_a 34.417(3)
_cell_length_b 34.417(3)
_cell_length_c 26.544(2)
_cell_measurement_reflns_used 9814
_cell_measurement_temperature 100.0
_cell_measurement_theta_max 26.02
_cell_measurement_theta_min 2.30
_cell_volume 27230(4)
_computing_cell_refinement 'Bruker Apex3 V.2017.3-0/SAINT V8.38A'
_computing_data_collection 'Bruker Apex3 V.2017.3-0'
_computing_data_reduction 'Bruker Apex3 V.2017.3-0/SAINT V8.38A'
_computing_molecular_graphics 'Olex2 (Dolomanov et al., 2009)'
_computing_publication_material 'Olex2 (Dolomanov et al., 2009)'
_computing_structure_refinement 'ShelXL (Sheldrick, 2015)'
_computing_structure_solution 'ShelXT (Sheldrick, 2015)'
_diffrn_ambient_temperature 100.0
_diffrn_measured_fraction_theta_full 0.999
_diffrn_measured_fraction_theta_max 0.998
_diffrn_measurement_device_type 'Bruker VENTURE CMOS area detector'
_diffrn_measurement_method 'shutterless omega and phi scans'
_diffrn_radiation_monochromator 'mirror optics'
_diffrn_radiation_type MoK\a
_diffrn_radiation_wavelength 0.71073
_diffrn_reflns_av_R_equivalents 0.1174
_diffrn_reflns_av_unetI/netI 0.0634
_diffrn_reflns_Laue_measured_fraction_full 0.999
_diffrn_reflns_Laue_measured_fraction_max 0.998
_diffrn_reflns_limit_h_max 43
_diffrn_reflns_limit_h_min -43
_diffrn_reflns_limit_k_max 43
_diffrn_reflns_limit_k_min -43
_diffrn_reflns_limit_l_max 31
_diffrn_reflns_limit_l_min -33
_diffrn_reflns_number 157796
_diffrn_reflns_point_group_measured_fraction_full 0.999
_diffrn_reflns_point_group_measured_fraction_max 0.998
_diffrn_reflns_theta_full 25.242
_diffrn_reflns_theta_max 26.423
_diffrn_reflns_theta_min 2.367
_diffrn_source 'Incoatec IMuS microfocus Mo tube'
_diffrn_standards_number 0
_exptl_absorpt_coefficient_mu 0.134
_exptl_absorpt_correction_T_max 0.7454
_exptl_absorpt_correction_T_min 0.6846
_exptl_absorpt_correction_type multi-scan
_exptl_absorpt_process_details 'Bruker AXScale'
_exptl_crystal_colour green
_exptl_crystal_colour_primary green
_exptl_crystal_density_diffrn 1.247
_exptl_crystal_description fragment
_exptl_crystal_F_000 10836
_exptl_crystal_size_max 0.24
_exptl_crystal_size_mid 0.15
_exptl_crystal_size_min 0.05
_refine_diff_density_max 0.762
_refine_diff_density_min -0.456
_refine_diff_density_rms 0.091
_refine_ls_extinction_method none
_refine_ls_goodness_of_fit_ref 1.023
_refine_ls_hydrogen_treatment mixed
_refine_ls_matrix_type full
_refine_ls_number_parameters 758
_refine_ls_number_reflns 12438
_refine_ls_number_restraints 3
_refine_ls_restrained_S_all 1.023
_refine_ls_R_factor_all 0.1325
_refine_ls_R_factor_gt 0.0810
_refine_ls_shift/su_max 0.001
_refine_ls_shift/su_mean 0.000
_refine_ls_structure_factor_coef Fsqd
_refine_ls_weighting_details 'w=1/[\s^2^(Fo^2^)+(0.1383P)^2^+123.9679P] where P=(Fo^2^+2Fc^2^)/3'
_refine_ls_weighting_scheme calc
_refine_ls_wR_factor_gt 0.2118
_refine_ls_wR_factor_ref 0.2488
_reflns_Friedel_coverage 0.000
_reflns_number_gt 8058
_reflns_number_total 12438
_reflns_threshold_expression 'I > 2\s(I)'
_cod_data_source_file ja0c00640_si_002.cif
_cod_data_source_block s1_sq
_cod_depositor_comments 'Adding full bibliography for 4134686--4134687.cif.'
_cod_original_cell_volume 27230(5)
_cod_original_sg_symbol_H-M 'R -3'
_cod_database_code 4134686
_shelx_shelxl_version_number 2017/1
_shelx_space_group_comment
;
The symmetry employed for this shelxl refinement is uniquely defined
by the following loop, which should always be used as a source of
symmetry information in preference to the above space-group names.
They are only intended as comments.
;
_shelx_estimated_absorpt_t_max 0.993
_shelx_estimated_absorpt_t_min 0.969
_olex2_refinement_description
;
1. Twinned data refinement
 Scales: 0.9457(8)
 0.0543(8)
2. Fixed Uiso
 At 1.2 times of:
  All C(H) groups, All C(H,H) groups, All C(H,H,H,H) groups
 At 1.5 times of:
  All C(H,H,H) groups, All C(H,H,H,H,H) groups
3. Restrained distances
 O7S-H7S = O1S-H1S
 0.92 with sigma of 0.02
 O2S-H2S
 0.92 with sigma of 0.02
4. Others
 Fixed Sof: H1SA(0.5) H1SB(0.5) H1SC(0.5) H1SD(0.5) H4SA(0.5) H4SB(0.5)
 H4SC(0.5) H4SD(0.5) H36A(0.5) H36B(0.5) H36C(0.5) H36D(0.5) O5S(0.5) C2S(0.5)
 H2SA(0.5) H2SB(0.5) O5S'(0.5) C2S'(0.5) H2SC(0.5) H2SD(0.5) C37(0.5) H37A(0.5)
 H37B(0.5) H37C(0.5) C37'(0.5) H37D(0.5) H37E(0.5) H37F(0.5) C7S(0.6) C8S(0.6)
 C7S'(0.4) C8S'(0.4)
5.a Ternary CH refined with riding coordinates:
 C28(H28), C7(H7A), C14(H14), C21(H21)
5.b Secondary CH2 refined with riding coordinates:
 C38(H38A,H38B), C32(H32A,H32B), C29(H29A,H29B), C35(H35A,H35B), C33(H33A,
 H33B), C3S(H3SA,H3SB), C1S(H1SA,H1SB), C1S(H1SC,H1SD), C39(H39A,H39B),
 C4S(H4SA,H4SB), C4S(H4SC,H4SD), C30(H30A,H30B), C36(H36A,H36B), C36(H36C,H36D),
  C5S(H5SA,H5SB), C6S(H6SA,H6SB), C2S(H2SA,H2SB), C2S'(H2SC,H2SD)
5.c Aromatic/amide H refined with riding coordinates:
 C5(H5), C20(H20), C13(H13), C27(H27)
5.d Idealised Me refined as rotating group:
 C34(H34A,H34B,H34C), C40(H40A,H40B,H40C), C31(H31A,H31B,H31C), C37(H37A,H37B,
 H37C), C37'(H37D,H37E,H37F)
;
_olex2_submission_special_instructions 'No special instructions were received'

loop_
_space_group_symop_operation_xyz
'x, y, z'
'-y, x-y, z'
'-x+y, -x, z'
'x+2/3, y+1/3, z+1/3'
'-y+2/3, x-y+1/3, z+1/3'
'-x+y+2/3, -x+1/3, z+1/3'
'x+1/3, y+2/3, z+2/3'
'-y+1/3, x-y+2/3, z+2/3'
'-x+y+1/3, -x+2/3, z+2/3'
'-x, -y, -z'
'y, -x+y, -z'
'x-y, x, -z'
'-x+2/3, -y+1/3, -z+1/3'
'y+2/3, -x+y+1/3, -z+1/3'
'x-y+2/3, x+1/3, -z+1/3'
'-x+1/3, -y+2/3, -z+2/3'
'y+1/3, -x+y+2/3, -z+2/3'
'x-y+1/3, x+2/3, -z+2/3'

loop_
_atom_site_label
_atom_site_type_symbol
_atom_site_fract_x
_atom_site_fract_y
_atom_site_fract_z
_atom_site_U_iso_or_equiv
_atom_site_adp_type
_atom_site_occupancy
_atom_site_site_symmetry_order
_atom_site_calc_flag
_atom_site_refinement_flags_posn
_atom_site_refinement_flags_adp
_atom_site_refinement_flags_occupancy
_atom_site_disorder_assembly
_atom_site_disorder_group
Mg4 Mg 0.56673(5) 0.85817(5) 0.72023(5) 0.0266(3) Uani 1 1 d . . . . .
Mg2 Mg 0.41858(5) 0.87114(5) 0.49574(5) 0.0277(3) Uani 1 1 d . . . . .
Mg1 Mg 0.48930(5) 0.91130(5) 0.61308(5) 0.0268(3) Uani 1 1 d . . . . .
Mg3 Mg 0.36392(5) 0.74041(5) 0.38847(6) 0.0327(4) Uani 1 1 d . . . . .
O12 O 0.58688(10) 0.88392(9) 0.64873(10) 0.0253(6) Uani 1 1 d . . . . .
O10 O 0.59958(10) 0.75409(9) 0.64807(10) 0.0269(6) Uani 1 1 d . . . . .
O7 O 0.48501(10) 0.63519(10) 0.44608(10) 0.0295(7) Uani 1 1 d . . . . .
O11 O 0.58040(10) 0.81149(9) 0.69492(9) 0.0252(6) Uani 1 1 d . . . . .
O9 O 0.57258(10) 0.68772(9) 0.59325(10) 0.0273(6) Uani 1 1 d . . . . .
O2 O 0.47168(10) 0.88949(10) 0.54201(10) 0.0295(7) Uani 1 1 d . . . . .
O8 O 0.50369(10) 0.62289(9) 0.54110(10) 0.0277(7) Uani 1 1 d . . . . .
O1 O 0.54739(10) 0.91118(10) 0.59325(10) 0.0289(7) Uani 1 1 d . . . . .
O3 O 0.45809(10) 0.85903(11) 0.44708(11) 0.0316(7) Uani 1 1 d . . . . .
O4 O 0.42948(10) 0.79128(10) 0.39220(12) 0.0331(7) Uani 1 1 d . . . . .
O2S O 0.55453(11) 1.06373(11) 0.53515(12) 0.0367(7) Uani 1 1 d D . . . .
O6 O 0.44521(10) 0.66307(10) 0.39068(12) 0.0331(7) Uani 1 1 d . . . . .
O1S O 0.52534(11) 0.98033(11) 0.59298(12) 0.0359(7) Uani 1 1 d D . . . .
O4S O 0.63319(10) 0.90196(10) 0.74929(12) 0.0361(7) Uani 1 1 d . . . . .
O5 O 0.39440(10) 0.70247(10) 0.38886(12) 0.0357(7) Uani 1 1 d . . . . .
C23 C 0.60799(13) 0.79241(13) 0.62210(14) 0.0219(8) Uani 1 1 d . . . . .
C22 C 0.62667(13) 0.80254(14) 0.57417(15) 0.0239(9) Uani 1 1 d . . . . .
C19 C 0.59944(13) 0.73498(13) 0.51881(14) 0.0223(8) Uani 1 1 d . . . . .
C12 C 0.51326(14) 0.73583(14) 0.38692(14) 0.0246(9) Uani 1 1 d . . . . .
C5 C 0.57419(13) 0.88462(13) 0.46825(15) 0.0234(9) Uani 1 1 d . . . . .
H5 H 0.598107 0.884160 0.450934 0.028 Uiso 1 1 calc R . . . .
O3S O 0.36640(15) 0.74383(15) 0.30911(14) 0.0635(11) Uani 1 1 d . . . . .
C25 C 0.60147(13) 0.85894(13) 0.62285(14) 0.0224(8) Uani 1 1 d . . . . .
C4 C 0.53433(14) 0.87126(13) 0.44234(14) 0.0240(9) Uani 1 1 d . . . . .
C15 C 0.55364(14) 0.70853(13) 0.44223(14) 0.0230(8) Uani 1 1 d . . . . .
C18 C 0.56878(14) 0.69574(13) 0.54375(14) 0.0234(9) Uani 1 1 d . . . . .
C6 C 0.58081(13) 0.89870(13) 0.51847(15) 0.0231(8) Uani 1 1 d . . . . .
C8 C 0.50521(14) 0.80289(14) 0.38769(14) 0.0252(9) Uani 1 1 d . . . . .
C11 C 0.46671(14) 0.70875(14) 0.38902(15) 0.0262(9) Uani 1 1 d . . . . .
C26 C 0.61953(13) 0.86966(13) 0.57423(14) 0.0221(8) Uani 1 1 d . . . . .
C20 C 0.59087(14) 0.73987(14) 0.46855(15) 0.0244(9) Uani 1 1 d . . . . .
H20 H 0.611878 0.766348 0.451363 0.029 Uiso 1 1 calc R . . . .
C3 C 0.49939(14) 0.87226(14) 0.46792(14) 0.0247(9) Uani 1 1 d . . . . .
C13 C 0.53120(14) 0.78227(14) 0.38694(14) 0.0248(9) Uani 1 1 d . . . . .
H13 H 0.562911 0.800844 0.386410 0.030 Uiso 1 1 calc R . . . .
C28 C 0.62398(13) 0.91086(14) 0.54710(15) 0.0253(9) Uani 1 1 d . . . . .
H28 H 0.627286 0.932791 0.573816 0.030 Uiso 1 1 calc R . . . .
C1 C 0.54524(14) 0.89915(14) 0.54308(15) 0.0257(9) Uani 1 1 d . . . . .
C17 C 0.53148(14) 0.66183(13) 0.51766(14) 0.0238(9) Uani 1 1 d . . . . .
C16 C 0.52336(14) 0.66911(14) 0.46765(15) 0.0250(9) Uani 1 1 d . . . . .
C27 C 0.63162(13) 0.84077(14) 0.55091(15) 0.0239(9) Uani 1 1 d . . . . .
H27 H 0.643703 0.847657 0.517805 0.029 Uiso 1 1 calc R . . . .
C7 C 0.52708(14) 0.85397(14) 0.38822(15) 0.0256(9) Uani 1 1 d . . . . .
H7A H 0.505269 0.861472 0.372417 0.031 Uiso 1 1 calc R . . . .
O6S O 0.60289(14) 1.01726(15) 0.52075(15) 0.0617(11) Uani 1 1 d . . . . .
C24 C 0.59628(13) 0.82053(14) 0.64733(14) 0.0237(9) Uani 1 1 d . . . . .
C14 C 0.54402(14) 0.71554(14) 0.38762(14) 0.0258(9) Uani 1 1 d . . . . .
H14 H 0.527127 0.685228 0.371618 0.031 Uiso 1 1 calc R . . . .
C21 C 0.63953(14) 0.77093(14) 0.54788(15) 0.0264(9) Uani 1 1 d . . . . .
H21 H 0.645884 0.754939 0.575279 0.032 Uiso 1 1 calc R . . . .
C2 C 0.50502(14) 0.88706(14) 0.51855(14) 0.0243(9) Uani 1 1 d . . . . .
C9 C 0.45881(15) 0.77574(15) 0.38941(15) 0.0280(9) Uani 1 1 d . . . . .
O7S O 0.60688(14) 1.01542(16) 0.63089(17) 0.0732(14) Uani 1 1 d D . . . .
C10 C 0.43913(14) 0.72823(14) 0.38891(16) 0.0289(9) Uani 1 1 d . . . . .
C38 C 0.66629(15) 0.93460(15) 0.51363(17) 0.0333(10) Uani 1 1 d . . . . .
H38A H 0.664510 0.913517 0.487138 0.040 Uiso 1 1 calc R . . . .
H38B H 0.666790 0.960486 0.496728 0.040 Uiso 1 1 calc R . . . .
C32 C 0.58750(16) 0.74301(16) 0.35707(16) 0.0339(10) Uani 1 1 d . . . . .
H32A H 0.603999 0.773667 0.371333 0.041 Uiso 1 1 calc R . . . .
H32B H 0.606566 0.729239 0.361513 0.041 Uiso 1 1 calc R . . . .
C29 C 0.57031(17) 0.87750(16) 0.35694(17) 0.0372(11) Uani 1 1 d . . . . .
H29A H 0.583092 0.910346 0.359781 0.045 Uiso 1 1 calc R . . . .
H29B H 0.592382 0.870139 0.371363 0.045 Uiso 1 1 calc R . . . .
O8S O 0.4575(2) 0.84236(16) 0.6363(2) 0.0961(18) Uani 1 1 d . . . . .
C35 C 0.68244(15) 0.79500(17) 0.51619(18) 0.0370(11) Uani 1 1 d . . . . .
H35A H 0.687728 0.772226 0.499771 0.044 Uiso 1 1 calc R . . . .
H35B H 0.677922 0.812264 0.489268 0.044 Uiso 1 1 calc R . . . .
O9S O 0.49797(17) 0.8136(2) 0.6976(2) 0.0969(18) Uani 1 1 d . . . . .
C33 C 0.58101(18) 0.74664(19) 0.30111(17) 0.0442(12) Uani 1 1 d . . . . .
H33A H 0.562384 0.760829 0.296113 0.053 Uiso 1 1 calc R . . . .
H33B H 0.564805 0.716184 0.286285 0.053 Uiso 1 1 calc R . . . .
C3S C 0.67070(19) 0.94200(19) 0.7325(3) 0.0579(16) Uani 1 1 d . . . . .
H3SA H 0.681160 0.935835 0.700314 0.070 Uiso 1 1 calc R . . . .
H3SB H 0.695171 0.951117 0.757374 0.070 Uiso 1 1 calc R . . . .
C1S C 0.5094(2) 1.01070(19) 0.6005(2) 0.0536(14) Uani 1 1 d . . . . .
H1SA H 0.528272 1.033507 0.625843 0.064 Uiso 0.5 1 calc R . P A 1
H1SB H 0.478220 0.994301 0.613429 0.064 Uiso 0.5 1 calc R . P A 1
H1SC H 0.499647 1.008453 0.636034 0.064 Uiso 0.5 1 calc R . P B 2
H1SD H 0.482642 1.001321 0.579007 0.064 Uiso 0.5 1 calc R . P B 2
C39 C 0.70929(16) 0.95090(18) 0.5425(2) 0.0456(13) Uani 1 1 d . . . . .
H39A H 0.708885 0.925106 0.559516 0.055 Uiso 1 1 calc R . . . .
H39B H 0.711335 0.972231 0.568806 0.055 Uiso 1 1 calc R . . . .
C4S C 0.6629(2) 0.9796(2) 0.7248(3) 0.0580(15) Uani 1 1 d . . . . .
H4SA H 0.690899 1.008853 0.728048 0.070 Uiso 0.5 1 calc R . P C 1
H4SB H 0.640125 0.978532 0.748480 0.070 Uiso 0.5 1 calc R . P C 1
H4SC H 0.670417 0.995439 0.757573 0.070 Uiso 0.5 1 calc R . P D 2
H4SD H 0.686896 0.999808 0.701320 0.070 Uiso 0.5 1 calc R . P D 2
O11S O 0.3603(2) 0.7330(2) 0.46936(18) 0.0993(18) Uani 1 1 d . . . . .
O10S O 0.3894(2) 0.80435(17) 0.5260(2) 0.1019(19) Uani 1 1 d . . . . .
C30 C 0.5638(2) 0.8647(2) 0.30130(18) 0.0530(15) Uani 1 1 d . . . . .
H30A H 0.545738 0.876199 0.284863 0.064 Uiso 1 1 calc R . . . .
H30B H 0.547680 0.831621 0.297732 0.064 Uiso 1 1 calc R . . . .
C36 C 0.72369(19) 0.8266(2) 0.5463(2) 0.0618(16) Uani 1 1 d . . . . .
H36A H 0.720686 0.852433 0.557224 0.074 Uiso 0.5 1 calc R . P E 1
H36B H 0.750201 0.838213 0.523907 0.074 Uiso 0.5 1 calc R . P E 1
H36C H 0.732599 0.808952 0.568021 0.074 Uiso 0.5 1 calc R . P F 2
H36D H 0.716729 0.845516 0.568272 0.074 Uiso 0.5 1 calc R . P F 2
C5S C 0.6441(2) 1.0314(2) 0.5492(2) 0.0582(16) Uani 1 1 d . . . . .
H5SA H 0.669730 1.055711 0.530711 0.070 Uiso 1 1 calc R . . . .
H5SB H 0.649537 1.005867 0.552446 0.070 Uiso 1 1 calc R . . . .
C34 C 0.6262(2) 0.7745(2) 0.2737(2) 0.0655(17) Uani 1 1 d . . . . .
H34A H 0.620628 0.777748 0.238122 0.098 Uiso 1 1 calc GR . . . .
H34B H 0.643665 0.759232 0.276191 0.098 Uiso 1 1 calc GR . . . .
H34C H 0.642877 0.804227 0.289254 0.098 Uiso 1 1 calc GR . . . .
C6S C 0.6412(2) 1.0479(2) 0.6008(2) 0.0678(19) Uani 1 1 d . . . . .
H6SA H 0.670210 1.058536 0.618243 0.081 Uiso 1 1 calc R . . . .
H6SB H 0.636416 1.073789 0.597091 0.081 Uiso 1 1 calc R . . . .
O5S O 0.6455(2) 0.9707(2) 0.6703(2) 0.0420(16) Uani 0.5 1 d . . P G 1
C40 C 0.7504(2) 0.9739(2) 0.5087(3) 0.0693(19) Uani 1 1 d . . . . .
H40A H 0.749673 0.952200 0.484230 0.104 Uiso 1 1 calc GR . . . .
H40B H 0.777554 0.985430 0.529277 0.104 Uiso 1 1 calc GR . . . .
H40C H 0.750322 0.998743 0.490797 0.104 Uiso 1 1 calc GR . . . .
C31 C 0.6106(3) 0.8853(3) 0.2760(3) 0.082(2) Uani 1 1 d . . . . .
H31A H 0.606950 0.879215 0.239704 0.123 Uiso 1 1 calc GR . . . .
H31B H 0.627427 0.872025 0.290650 0.123 Uiso 1 1 calc GR . . . .
H31C H 0.627138 0.917846 0.281559 0.123 Uiso 1 1 calc GR . . . .
C2S C 0.5107(3) 1.0332(3) 0.5519(4) 0.041(2) Uani 0.5 1 d . . P H 1
H2SA H 0.495217 1.009987 0.525704 0.049 Uiso 0.5 1 calc R . P H 1
H2SB H 0.493917 1.049471 0.555994 0.049 Uiso 0.5 1 calc R . P H 1
O5S' O 0.6282(3) 0.9807(3) 0.7098(3) 0.055(2) Uani 0.5 1 d . . P G 2
C2S' C 0.5420(6) 1.0578(5) 0.5895(5) 0.073(4) Uani 0.5 1 d . . P H 2
H2SC H 0.569168 1.067537 0.610344 0.088 Uiso 0.5 1 calc R . P H 2
H2SD H 0.528890 1.076813 0.598301 0.088 Uiso 0.5 1 calc R . P H 2
C37 C 0.7326(4) 0.8049(7) 0.5944(5) 0.090(5) Uani 0.5 1 d . . P I 1
H37A H 0.710166 0.799566 0.620277 0.135 Uiso 0.5 1 calc GR . P I 1
H37B H 0.762666 0.825468 0.607655 0.135 Uiso 0.5 1 calc GR . P I 1
H37C H 0.730619 0.776442 0.585099 0.135 Uiso 0.5 1 calc GR . P I 1
C37' C 0.7642(5) 0.8577(6) 0.5095(8) 0.102(6) Uani 0.5 1 d . . P I 2
H37D H 0.768485 0.838996 0.484914 0.153 Uiso 0.5 1 calc GR . P I 2
H37E H 0.791667 0.874889 0.529234 0.153 Uiso 0.5 1 calc GR . P I 2
H37F H 0.757152 0.878471 0.491781 0.153 Uiso 0.5 1 calc GR . P I 2
H12 H 0.567(4) 0.899(4) 0.614(4) 0.153 Uiso 1 1 d R . . . .
H3 H 0.449(4) 0.835(4) 0.415(4) 0.153 Uiso 1 1 d R . . . .
C9S C 0.381(2) 0.7705(7) 0.5359(13) 0.67(5) Uani 1 1 d . . . . .
C10S C 0.364(2) 0.7401(12) 0.5087(8) 0.65(5) Uani 1 1 d . . . . .
H7 H 0.470(2) 0.645(2) 0.418(2) 0.067(18) Uiso 1 1 d . . . . .
H10 H 0.585(2) 0.723(2) 0.617(3) 0.08(2) Uiso 1 1 d . . . . .
C7S C 0.4341(8) 0.8114(12) 0.6704(16) 0.27(2) Uani 0.6 1 d . . P J 1
C8S C 0.4584(11) 0.8127(11) 0.7029(19) 0.30(3) Uani 0.6 1 d . . P J 1
C7S' C 0.4640(13) 0.8080(13) 0.6253(14) 0.148(11) Uiso 0.4 1 d . . P J 2
C8S' C 0.4704(19) 0.7873(19) 0.667(2) 0.21(2) Uiso 0.4 1 d . . P J 2
H2S H 0.561(7) 1.041(5) 0.530(8) 0.322 Uiso 1 1 d DR . . . .
H1S H 0.5559(12) 0.999(6) 0.590(8) 0.322 Uiso 1 1 d DR . . . .
H7S H 0.620(6) 1.009(7) 0.658(5) 0.322 Uiso 1 1 d DR . . . .

loop_
_atom_site_aniso_label
_atom_site_aniso_U_11
_atom_site_aniso_U_22
_atom_site_aniso_U_33
_atom_site_aniso_U_23
_atom_site_aniso_U_13
_atom_site_aniso_U_12
Mg4 0.0344(8) 0.0323(8) 0.0185(7) 0.0004(6) 0.0001(6) 0.0207(7)
Mg2 0.0283(8) 0.0355(8) 0.0198(7) 0.0003(6) 0.0009(6) 0.0163(7)
Mg1 0.0310(8) 0.0379(8) 0.0174(7) 0.0017(6) 0.0017(6) 0.0216(7)
Mg3 0.0296(8) 0.0322(8) 0.0361(8) 0.0013(6) 0.0003(6) 0.0153(7)
O12 0.0350(16) 0.0279(15) 0.0186(14) -0.0002(11) 0.0008(12) 0.0201(14)
O10 0.0403(17) 0.0262(15) 0.0178(14) 0.0006(11) 0.0000(12) 0.0192(14)
O7 0.0351(17) 0.0274(16) 0.0204(14) 0.0019(12) -0.0018(12) 0.0115(14)
O11 0.0380(17) 0.0282(15) 0.0132(13) 0.0027(11) 0.0025(11) 0.0193(13)
O9 0.0378(17) 0.0260(15) 0.0173(14) -0.0008(11) -0.0011(12) 0.0154(14)
O2 0.0305(16) 0.0437(18) 0.0205(14) -0.0031(13) -0.0012(12) 0.0231(15)
O8 0.0376(17) 0.0217(15) 0.0159(14) 0.0002(11) -0.0031(12) 0.0088(13)
O1 0.0311(16) 0.0465(19) 0.0180(14) -0.0025(12) 0.0003(12) 0.0260(15)
O3 0.0342(17) 0.0479(19) 0.0190(14) -0.0032(13) -0.0035(12) 0.0253(15)
O4 0.0311(17) 0.0299(17) 0.0400(18) -0.0031(13) -0.0010(13) 0.0166(14)
O2S 0.0359(18) 0.0364(18) 0.0353(17) 0.0117(14) 0.0087(14) 0.0162(15)
O6 0.0285(16) 0.0270(16) 0.0424(18) 0.0034(13) 0.0021(13) 0.0129(14)
O1S 0.0371(18) 0.0347(18) 0.0354(17) 0.0090(14) 0.0050(14) 0.0176(15)
O4S 0.0302(17) 0.0323(17) 0.0439(19) -0.0006(14) -0.0073(14) 0.0141(14)
O5 0.0308(18) 0.0286(16) 0.047(2) 0.0003(14) 0.0042(14) 0.0144(14)
C23 0.023(2) 0.019(2) 0.021(2) -0.0004(15) -0.0027(16) 0.0087(17)
C22 0.021(2) 0.025(2) 0.023(2) -0.0042(16) -0.0011(16) 0.0094(17)
C19 0.027(2) 0.025(2) 0.0197(19) -0.0020(16) 0.0055(16) 0.0164(18)
C12 0.028(2) 0.032(2) 0.0128(18) 0.0020(16) 0.0072(15) 0.0144(19)
C5 0.024(2) 0.020(2) 0.024(2) 0.0035(16) 0.0081(16) 0.0095(17)
O3S 0.080(3) 0.074(3) 0.032(2) 0.0017(19) -0.0002(19) 0.036(2)
C25 0.024(2) 0.025(2) 0.0193(19) -0.0046(16) -0.0036(16) 0.0131(18)
C4 0.035(2) 0.019(2) 0.0168(19) 0.0060(15) 0.0079(16) 0.0130(18)
C15 0.030(2) 0.027(2) 0.0183(19) 0.0000(16) 0.0059(16) 0.0187(19)
C18 0.030(2) 0.027(2) 0.0171(19) -0.0039(16) -0.0010(16) 0.0174(19)
C6 0.028(2) 0.019(2) 0.022(2) 0.0035(15) 0.0029(16) 0.0109(17)
C8 0.028(2) 0.028(2) 0.0154(19) 0.0042(16) 0.0063(16) 0.0108(18)
C11 0.033(2) 0.026(2) 0.019(2) 0.0012(16) 0.0038(17) 0.0143(19)
C26 0.019(2) 0.024(2) 0.0203(19) 0.0026(16) 0.0014(15) 0.0090(17)
C20 0.025(2) 0.026(2) 0.026(2) 0.0045(16) 0.0102(16) 0.0152(18)
C3 0.030(2) 0.027(2) 0.0180(19) 0.0040(16) 0.0006(16) 0.0155(19)
C13 0.027(2) 0.030(2) 0.0160(19) 0.0013(16) 0.0069(16) 0.0133(19)
C28 0.025(2) 0.025(2) 0.023(2) 0.0036(16) 0.0033(16) 0.0099(18)
C1 0.032(2) 0.028(2) 0.019(2) 0.0028(16) 0.0014(17) 0.0161(19)
C17 0.031(2) 0.022(2) 0.019(2) -0.0015(15) 0.0018(16) 0.0137(18)
C16 0.030(2) 0.030(2) 0.020(2) -0.0012(16) 0.0020(16) 0.0187(19)
C27 0.023(2) 0.030(2) 0.0190(19) 0.0018(16) 0.0025(15) 0.0128(18)
C7 0.033(2) 0.026(2) 0.018(2) 0.0046(16) 0.0064(17) 0.0146(19)
O6S 0.066(3) 0.071(3) 0.053(2) 0.014(2) 0.003(2) 0.038(2)
C24 0.023(2) 0.028(2) 0.0197(19) 0.0006(16) -0.0017(16) 0.0128(18)
C14 0.033(2) 0.029(2) 0.0171(19) 0.0010(16) 0.0051(16) 0.0177(19)
C21 0.026(2) 0.033(2) 0.026(2) 0.0007(17) 0.0023(17) 0.0185(19)
C2 0.032(2) 0.028(2) 0.0187(19) 0.0054(16) 0.0069(16) 0.0198(19)
C9 0.033(2) 0.031(2) 0.022(2) 0.0024(17) 0.0014(17) 0.018(2)
O7S 0.050(2) 0.070(3) 0.069(3) 0.033(2) -0.014(2) 0.007(2)
C10 0.027(2) 0.030(2) 0.025(2) 0.0000(17) 0.0025(17) 0.0106(19)
C38 0.034(2) 0.031(2) 0.032(2) 0.0051(19) 0.0095(19) 0.015(2)
C32 0.039(3) 0.043(3) 0.025(2) 0.0060(19) 0.0121(19) 0.025(2)
C29 0.046(3) 0.037(3) 0.026(2) 0.0090(19) 0.015(2) 0.019(2)
O8S 0.124(5) 0.049(3) 0.106(4) 0.028(3) 0.003(3) 0.036(3)
C35 0.031(2) 0.042(3) 0.041(3) 0.001(2) 0.012(2) 0.020(2)
O9S 0.054(3) 0.103(4) 0.108(4) -0.015(3) -0.038(3) 0.020(3)
C33 0.053(3) 0.054(3) 0.027(2) 0.005(2) 0.012(2) 0.028(3)
C3S 0.038(3) 0.043(3) 0.094(5) 0.002(3) 0.000(3) 0.021(3)
C1S 0.055(3) 0.050(3) 0.058(3) 0.016(3) 0.020(3) 0.028(3)
C39 0.035(3) 0.045(3) 0.045(3) -0.006(2) 0.003(2) 0.010(2)
C4S 0.048(3) 0.046(3) 0.078(4) 0.013(3) 0.002(3) 0.022(3)
O11S 0.123(5) 0.139(5) 0.037(3) -0.012(3) -0.004(3) 0.066(4)
O10S 0.134(5) 0.050(3) 0.105(4) 0.021(3) 0.013(4) 0.033(3)
C30 0.077(4) 0.060(4) 0.027(3) 0.012(2) 0.020(3) 0.038(3)
C36 0.036(3) 0.074(4) 0.070(4) 0.003(3) 0.011(3) 0.023(3)
C5S 0.053(4) 0.055(4) 0.068(4) 0.020(3) 0.003(3) 0.028(3)
C34 0.072(4) 0.082(5) 0.043(3) 0.007(3) 0.019(3) 0.039(4)
C6S 0.051(4) 0.060(4) 0.064(4) 0.022(3) -0.005(3) 0.007(3)
O5S 0.051(4) 0.037(4) 0.029(3) 0.004(3) -0.009(3) 0.016(3)
C40 0.046(3) 0.075(4) 0.065(4) -0.015(3) 0.010(3) 0.013(3)
C31 0.081(5) 0.138(7) 0.052(4) 0.024(4) 0.029(3) 0.074(5)
C2S 0.028(5) 0.032(5) 0.059(6) 0.004(4) -0.013(4) 0.013(4)
O5S' 0.044(4) 0.049(5) 0.076(6) 0.013(4) 0.005(4) 0.027(4)
C2S' 0.102(11) 0.067(9) 0.059(8) 0.005(7) 0.021(8) 0.047(8)
C37 0.040(7) 0.149(16) 0.064(9) 0.017(9) 0.000(6) 0.033(9)
C37' 0.058(9) 0.091(12) 0.135(16) 0.002(11) 0.013(10) 0.021(9)
C9S 1.44(15) 0.087(13) 0.31(4) 0.027(18) 0.17(6) 0.24(4)
C10S 1.39(14) 0.35(4) 0.106(15) -0.13(2) -0.10(4) 0.37(7)
C7S 0.120(18) 0.30(4) 0.39(5) 0.24(4) 0.01(2) 0.11(2)
C8S 0.19(3) 0.23(3) 0.53(7) -0.22(4) -0.25(4) 0.13(3)

loop_
_atom_type_symbol
_atom_type_description
_atom_type_scat_dispersion_real
_atom_type_scat_dispersion_imag
_atom_type_scat_source
C C 0.0033 0.0016 'International Tables Vol C Tables 4.2.6.8 and 6.1.1.4'
H H 0.0000 0.0000 'International Tables Vol C Tables 4.2.6.8 and 6.1.1.4'
Mg Mg 0.0486 0.0363 'International Tables Vol C Tables 4.2.6.8 and 6.1.1.4'
O O 0.0106 0.0060 'International Tables Vol C Tables 4.2.6.8 and 6.1.1.4'

loop_
_geom_angle_atom_site_label_1
_geom_angle_atom_site_label_2
_geom_angle_atom_site_label_3
_geom_angle
_geom_angle_site_symmetry_1
_geom_angle_site_symmetry_3
_geom_angle_publ_flag
O12 Mg4 O4S 91.01(13) . . ?
O12 Mg4 C25 27.09(11) . . ?
O12 Mg4 C18 120.04(12) . 15_556 ?
O12 Mg4 C17 149.15(13) . 15_556 ?
O12 Mg4 C24 55.85(11) . . ?
O12 Mg4 O9S 93.62(19) . . ?
O11 Mg4 O12 82.68(11) . . ?
O11 Mg4 O9 175.38(13) . 15_556 ?
O11 Mg4 O8 101.16(12) . 15_556 ?
O11 Mg4 O4S 95.06(13) . . ?
O11 Mg4 C25 55.67(11) . . ?
O11 Mg4 C18 157.27(13) . 15_556 ?
O11 Mg4 C17 128.16(13) . 15_556 ?
O11 Mg4 C24 26.85(11) . . ?
O11 Mg4 O9S 87.1(2) . . ?
O9 Mg4 O12 93.36(12) 15_556 . ?
O9 Mg4 O8 82.85(12) 15_556 15_556 ?
O9 Mg4 O4S 87.37(13) 15_556 . ?
O9 Mg4 C25 120.43(13) 15_556 . ?
O9 Mg4 C18 26.81(11) 15_556 15_556 ?
O9 Mg4 C17 55.87(12) 15_556 15_556 ?
O9 Mg4 C24 149.18(13) 15_556 . ?
O9 Mg4 O9S 90.7(2) 15_556 . ?
O8 Mg4 O12 175.98(13) 15_556 . ?
O8 Mg4 O4S 87.48(13) 15_556 . ?
O8 Mg4 C25 156.63(13) 15_556 . ?
O8 Mg4 C18 56.11(11) 15_556 15_556 ?
O8 Mg4 C17 27.00(11) 15_556 15_556 ?
O8 Mg4 C24 127.97(13) 15_556 . ?
O8 Mg4 O9S 87.8(2) 15_556 . ?
O4S Mg4 C25 91.41(13) . . ?
O4S Mg4 C18 84.88(13) . 15_556 ?
O4S Mg4 C17 85.90(13) . 15_556 ?
O4S Mg4 C24 93.85(13) . . ?
O4S Mg4 O9S 175.1(2) . . ?
C18 Mg4 C25 147.02(13) 15_556 . ?
C17 Mg4 C25 175.47(13) 15_556 . ?
C17 Mg4 C18 29.11(12) 15_556 15_556 ?
C24 Mg4 C25 28.82(12) . . ?
C24 Mg4 C18 175.73(13) . 15_556 ?
C24 Mg4 C17 154.95(13) . 15_556 ?
O9S Mg4 C25 93.45(19) . . ?
O9S Mg4 C18 91.4(2) . 15_556 ?
O9S Mg4 C17 89.3(2) . 15_556 ?
O9S Mg4 C24 90.1(2) . . ?
O7 Mg2 O2S 88.22(13) 2_665 10_676 ?
O7 Mg2 C3 121.87(13) 2_665 . ?
O7 Mg2 C17 55.25(12) 2_665 2_665 ?
O7 Mg2 C2 150.77(13) 2_665 . ?
O7 Mg2 O10S 90.1(2) 2_665 . ?
O2 Mg2 O7 176.83(14) . 2_665 ?
O2 Mg2 O3 81.92(12) . . ?
O2 Mg2 O2S 93.22(14) . 10_676 ?
O2 Mg2 C3 55.38(12) . . ?
O2 Mg2 C17 127.52(13) . 2_665 ?
O2 Mg2 C2 26.47(11) . . ?
O2 Mg2 O10S 88.5(2) . . ?
O8 Mg2 O7 81.87(12) 2_665 2_665 ?
O8 Mg2 O2 100.91(12) 2_665 . ?
O8 Mg2 O3 176.98(14) 2_665 . ?
O8 Mg2 O2S 91.57(13) 2_665 10_676 ?
O8 Mg2 C3 156.25(13) 2_665 . ?
O8 Mg2 C17 26.62(11) 2_665 2_665 ?
O8 Mg2 C2 127.36(12) 2_665 . ?
O8 Mg2 O10S 87.9(2) 2_665 . ?
O3 Mg2 O7 95.28(13) . 2_665 ?
O3 Mg2 O2S 89.32(14) . 10_676 ?
O3 Mg2 C3 26.65(12) . . ?
O3 Mg2 C17 150.52(13) . 2_665 ?
O3 Mg2 C2 55.50(12) . . ?
O3 Mg2 O10S 91.2(2) . . ?
O2S Mg2 C3 88.76(13) 10_676 . ?
O2S Mg2 C17 90.27(13) 10_676 2_665 ?
O2S Mg2 C2 90.99(13) 10_676 . ?
O2S Mg2 O10S 178.3(2) 10_676 . ?
C17 Mg2 C3 177.01(12) 2_665 . ?
C17 Mg2 C2 153.98(12) 2_665 . ?
C2 Mg2 C3 28.91(11) . . ?
O10S Mg2 C3 92.4(2) . . ?
O10S Mg2 C17 88.5(2) . 2_665 ?
O10S Mg2 C2 90.6(2) . . ?
O10 Mg1 O1 92.43(12) 15_556 . ?
O10 Mg1 O1S 85.75(13) 15_556 . ?
O10 Mg1 C23 27.00(11) 15_556 15_556 ?
O10 Mg1 C1 119.61(13) 15_556 . ?
O10 Mg1 C24 55.45(12) 15_556 15_556 ?
O10 Mg1 C2 148.16(13) 15_556 . ?
O10 Mg1 O8S 91.37(19) 15_556 . ?
O11 Mg1 O10 82.36(12) 15_556 15_556 ?
O11 Mg1 O2 102.58(13) 15_556 . ?
O11 Mg1 O1 174.77(13) 15_556 . ?
O11 Mg1 O1S 94.15(13) 15_556 . ?
O11 Mg1 C23 55.47(11) 15_556 15_556 ?
O11 Mg1 C1 157.99(13) 15_556 . ?
O11 Mg1 C24 26.95(11) 15_556 15_556 ?
O11 Mg1 C2 129.48(13) 15_556 . ?
O11 Mg1 O8S 88.8(2) 15_556 . ?
O2 Mg1 O10 175.00(14) . 15_556 ?
O2 Mg1 O1 82.64(12) . . ?
O2 Mg1 O1S 94.61(14) . . ?
O2 Mg1 C23 157.98(13) . 15_556 ?
O2 Mg1 C1 55.49(12) . . ?
O2 Mg1 C24 129.51(13) . 15_556 ?
O2 Mg1 C2 26.92(12) . . ?
O2 Mg1 O8S 88.0(2) . . ?
O1 Mg1 O1S 85.06(13) . . ?
O1 Mg1 C23 119.30(12) . 15_556 ?
O1 Mg1 C1 27.20(11) . . ?
O1 Mg1 C24 147.82(13) . 15_556 ?
O1 Mg1 C2 55.73(12) . . ?
O1 Mg1 O8S 91.7(2) . . ?
O1S Mg1 C23 86.11(13) . 15_556 ?
O1S Mg1 C1 86.61(13) . . ?
O1S Mg1 C24 90.10(13) . 15_556 ?
O1S Mg1 C2 90.94(13) . . ?
O1S Mg1 O8S 175.6(2) . . ?
C1 Mg1 C23 146.34(13) . 15_556 ?
C24 Mg1 C23 28.52(12) 15_556 15_556 ?
C24 Mg1 C1 174.33(14) 15_556 . ?
C2 Mg1 C23 174.51(13) . 15_556 ?
C2 Mg1 C1 28.57(12) . . ?
C2 Mg1 C24 156.35(13) . 15_556 ?
O8S Mg1 C23 92.85(19) . 15_556 ?
O8S Mg1 C1 91.9(2) . . ?
O8S Mg1 C24 91.0(2) . 15_556 ?
O8S Mg1 C2 89.7(2) . . ?
O4 Mg3 O6 95.18(14) . 2_665 ?
O4 Mg3 O3S 90.23(16) . . ?
O4 Mg3 C11 121.68(13) . 2_665 ?
O4 Mg3 C9 26.15(12) . . ?
O4 Mg3 C10 150.45(14) . 2_665 ?
O4 Mg3 C10 55.10(13) . . ?
O4 Mg3 O11S 91.5(2) . . ?
O6 Mg3 O3S 90.53(16) 2_665 . ?
O6 Mg3 C11 26.51(12) 2_665 2_665 ?
O6 Mg3 C9 121.29(14) 2_665 . ?
O6 Mg3 C10 150.28(14) 2_665 . ?
O6 Mg3 C10 55.34(13) 2_665 2_665 ?
O6 Mg3 O11S 91.9(2) 2_665 . ?
O5 Mg3 O4 175.86(15) 2_665 . ?
O5 Mg3 O4 81.28(13) . . ?
O5 Mg3 O6 81.94(13) 2_665 2_665 ?
O5 Mg3 O6 176.05(15) . 2_665 ?
O5 Mg3 O5 101.51(17) . 2_665 ?
O5 Mg3 O3S 92.76(17) 2_665 . ?
O5 Mg3 O3S 91.22(17) . . ?
O5 Mg3 C11 156.97(14) . 2_665 ?
O5 Mg3 C11 55.46(13) 2_665 2_665 ?
O5 Mg3 C9 55.22(13) . . ?
O5 Mg3 C9 156.72(14) 2_665 . ?
O5 Mg3 C10 128.12(14) . 2_665 ?
O5 Mg3 C10 26.61(13) 2_665 2_665 ?
O5 Mg3 C10 127.72(14) 2_665 . ?
O5 Mg3 C10 26.21(12) . . ?
O5 Mg3 O11S 86.5(2) . . ?
O5 Mg3 O11S 85.6(2) 2_665 . ?
O3S Mg3 C11 90.49(16) . 2_665 ?
O3S Mg3 C9 88.81(16) . . ?
O3S Mg3 C10 89.88(16) . . ?
O3S Mg3 C10 91.79(16) . 2_665 ?
O3S Mg3 O11S 176.8(2) . . ?
C11 Mg3 C9 147.80(13) 2_665 . ?
C10 Mg3 C11 176.77(14) . 2_665 ?
C10 Mg3 C11 28.85(13) 2_665 2_665 ?
C10 Mg3 C9 29.01(12) . . ?
C10 Mg3 C9 176.58(14) 2_665 . ?
C10 Mg3 C10 154.33(13) 2_665 . ?
O11S Mg3 C11 90.81(19) . 2_665 ?
O11S Mg3 C9 91.63(19) . . ?
O11S Mg3 C10 88.99(19) . . ?
O11S Mg3 C10 87.96(19) . 2_665 ?
Mg4 O12 H12 130(4) . . ?
C25 O12 Mg4 109.9(2) . . ?
C25 O12 H12 108(4) . . ?
Mg1 O10 H10 130(3) 14_456 . ?
C23 O10 Mg1 110.4(2) . 14_456 ?
C23 O10 H10 107(3) . . ?
Mg2 O7 H7 127(3) 3_565 . ?
C16 O7 Mg2 110.6(2) . 3_565 ?
C16 O7 H7 116(3) . . ?
Mg4 O11 Mg1 138.28(15) . 14_456 ?
C24 O11 Mg4 111.1(2) . . ?
C24 O11 Mg1 110.6(2) . 14_456 ?
Mg4 O9 H10 128(3) 14_456 . ?
C18 O9 Mg4 111.0(2) . 14_456 ?
C18 O9 H10 108(3) . . ?
Mg1 O2 Mg2 138.05(16) . . ?
C2 O2 Mg2 111.4(2) . . ?
C2 O2 Mg1 110.5(2) . . ?
Mg2 O8 Mg4 138.98(15) 3_565 14_456 ?
C17 O8 Mg4 109.7(2) . 14_456 ?
C17 O8 Mg2 111.2(2) . 3_565 ?
Mg1 O1 H12 130(5) . . ?
C1 O1 Mg1 109.7(2) . . ?
C1 O1 H12 109(6) . . ?
Mg2 O3 H3 131(5) . . ?
C3 O3 Mg2 111.0(2) . . ?
C3 O3 H3 115(5) . . ?
Mg3 O4 H3 130(4) . . ?
C9 O4 Mg3 112.2(3) . . ?
C9 O4 H3 113(4) . . ?
Mg2 O2S H2S 132(10) 10_676 . ?
C2S O2S Mg2 130.4(4) . 10_676 ?
C2S O2S H2S 92(10) . . ?
C2S' O2S Mg2 117.6(6) . 10_676 ?
C2S' O2S H2S 102(10) . . ?
C11 O6 Mg3 110.9(3) . 3_565 ?
Mg1 O1S H1S 128(10) . . ?
C1S O1S Mg1 124.3(3) . . ?
C1S O1S H1S 104(10) . . ?
C3S O4S Mg4 134.7(3) . . ?
Mg3 O5 Mg3 138.48(17) . 3_565 ?
C10 O5 Mg3 111.4(3) . . ?
C10 O5 Mg3 110.1(3) . 3_565 ?
O10 C23 Mg1 42.61(16) . 14_456 ?
O10 C23 C22 123.0(3) . . ?
O10 C23 C24 115.3(3) . . ?
C22 C23 Mg1 165.0(3) . 14_456 ?
C22 C23 C24 121.6(4) . . ?
C24 C23 Mg1 72.9(2) . 14_456 ?
C23 C22 C21 120.1(4) . . ?
C27 C22 C23 117.9(4) . . ?
C27 C22 C21 122.0(4) . . ?
C18 C19 C21 119.0(3) . . ?
C20 C19 C18 117.8(4) . . ?
C20 C19 C21 123.1(4) . . ?
C11 C12 C13 117.9(4) . . ?
C11 C12 C14 121.3(4) . . ?
C13 C12 C14 120.7(4) . . ?
C4 C5 H5 118.3 . . ?
C4 C5 C6 123.3(4) . . ?
C6 C5 H5 118.3 . . ?
O12 C25 Mg4 43.03(16) . . ?
O12 C25 C26 123.3(4) . . ?
O12 C25 C24 116.3(3) . . ?
C26 C25 Mg4 166.0(3) . . ?
C26 C25 C24 120.4(4) . . ?
C24 C25 Mg4 73.5(2) . . ?
C5 C4 C3 118.1(4) . . ?
C5 C4 C7 122.4(4) . . ?
C3 C4 C7 119.5(4) . . ?
C20 C15 C16 117.5(4) . . ?
C20 C15 C14 123.0(4) . . ?
C16 C15 C14 119.5(4) . . ?
O9 C18 Mg4 42.18(18) . 14_456 ?
O9 C18 C19 123.4(4) . . ?
O9 C18 C17 116.5(4) . . ?
C19 C18 Mg4 165.0(3) . 14_456 ?
C19 C18 C17 120.1(4) . . ?
C17 C18 Mg4 74.4(2) . 14_456 ?
C5 C6 C28 122.5(4) . . ?
C1 C6 C5 117.3(4) . . ?
C1 C6 C28 120.2(4) . . ?
C13 C8 C7 120.9(4) . . ?
C9 C8 C13 118.2(4) . . ?
C9 C8 C7 120.8(4) . . ?
O6 C11 Mg3 42.56(18) . 3_565 ?
O6 C11 C12 123.5(4) . . ?
O6 C11 C10 116.3(4) . . ?
C12 C11 Mg3 165.7(3) . 3_565 ?
C12 C11 C10 120.2(4) . . ?
C10 C11 Mg3 73.8(2) . 3_565 ?
C25 C26 C28 120.3(4) . . ?
C27 C26 C25 118.1(4) . . ?
C27 C26 C28 121.6(3) . . ?
C19 C20 H20 118.0 . . ?
C15 C20 C19 124.0(4) . . ?
C15 C20 H20 118.0 . . ?
O3 C3 Mg2 42.36(17) . . ?
O3 C3 C4 123.9(4) . . ?
O3 C3 C2 115.8(3) . . ?
C4 C3 Mg2 165.7(3) . . ?
C4 C3 C2 120.4(4) . . ?
C2 C3 Mg2 73.6(2) . . ?
C12 C13 H13 118.2 . . ?
C8 C13 C12 123.7(4) . . ?
C8 C13 H13 118.2 . . ?
C6 C28 H28 106.7 . . ?
C6 C28 C38 112.9(3) . . ?
C26 C28 C6 110.3(3) . . ?
C26 C28 H28 106.7 . . ?
C26 C28 C38 113.1(3) . . ?
C38 C28 H28 106.7 . . ?
O1 C1 Mg1 43.06(17) . . ?
O1 C1 C6 122.5(4) . . ?
O1 C1 C2 115.8(3) . . ?
C6 C1 Mg1 165.3(3) . . ?
C2 C1 Mg1 72.9(2) . . ?
C2 C1 C6 121.7(4) . . ?
Mg4 C17 Mg2 85.40(12) 14_456 3_565 ?
O8 C17 Mg4 43.28(17) . 14_456 ?
O8 C17 Mg2 42.14(17) . 3_565 ?
O8 C17 C18 119.7(3) . . ?
O8 C17 C16 120.5(4) . . ?
C18 C17 Mg4 76.4(2) . 14_456 ?
C18 C17 Mg2 161.8(3) . 3_565 ?
C16 C17 Mg4 163.8(3) . 14_456 ?
C16 C17 Mg2 78.4(2) . 3_565 ?
C16 C17 C18 119.7(4) . . ?
O7 C16 C15 123.7(3) . . ?
O7 C16 C17 115.7(4) . . ?
C15 C16 C17 120.6(4) . . ?
C22 C27 C26 122.6(4) . . ?
C22 C27 H27 118.7 . . ?
C26 C27 H27 118.7 . . ?
C4 C7 C8 110.3(3) . . ?
C4 C7 H7A 107.0 . . ?
C4 C7 C29 112.2(4) . . ?
C8 C7 H7A 107.0 . . ?
C8 C7 C29 113.1(3) . . ?
C29 C7 H7A 107.0 . . ?
Mg1 C24 Mg4 84.47(11) 14_456 . ?
O11 C24 Mg4 42.07(17) . . ?
O11 C24 Mg1 42.41(17) . 14_456 ?
O11 C24 C23 121.0(3) . . ?
O11 C24 C25 119.8(3) . . ?
C23 C24 Mg4 163.0(3) . . ?
C23 C24 Mg1 78.6(2) . 14_456 ?
C23 C24 C25 119.2(4) . . ?
C25 C24 Mg4 77.7(2) . . ?
C25 C24 Mg1 162.2(3) . 14_456 ?
C12 C14 C15 109.6(3) . . ?
C12 C14 H14 107.2 . . ?
C12 C14 C32 113.2(3) . . ?
C15 C14 H14 107.2 . . ?
C15 C14 C32 112.0(4) . . ?
C32 C14 H14 107.2 . . ?
C22 C21 H21 106.2 . . ?
C22 C21 C35 114.1(4) . . ?
C19 C21 C22 110.0(3) . . ?
C19 C21 H21 106.2 . . ?
C19 C21 C35 113.4(3) . . ?
C35 C21 H21 106.2 . . ?
Mg1 C2 Mg2 84.67(11) . . ?
O2 C2 Mg2 42.12(18) . . ?
O2 C2 Mg1 42.55(17) . . ?
O2 C2 C3 119.6(4) . . ?
O2 C2 C1 121.1(4) . . ?
C3 C2 Mg2 77.5(2) . . ?
C3 C2 Mg1 162.2(3) . . ?
C1 C2 Mg2 163.2(3) . . ?
C1 C2 Mg1 78.6(2) . . ?
C1 C2 C3 119.2(4) . . ?
O4 C9 Mg3 41.69(19) . . ?
O4 C9 C8 124.5(4) . . ?
O4 C9 C10 115.6(4) . . ?
C8 C9 Mg3 165.8(3) . . ?
C8 C9 C10 119.9(4) . . ?
C10 C9 Mg3 74.0(2) . . ?
C6S O7S H7S 108(10) . . ?
Mg3 C10 Mg3 85.66(13) 3_565 . ?
O5 C10 Mg3 43.27(19) . 3_565 ?
O5 C10 Mg3 42.40(19) . . ?
O5 C10 C11 120.7(4) . . ?
O5 C10 C9 119.4(4) . . ?
C11 C10 Mg3 163.1(3) . . ?
C11 C10 Mg3 77.4(2) . 3_565 ?
C11 C10 C9 120.0(4) . . ?
C9 C10 Mg3 162.6(3) . 3_565 ?
C9 C10 Mg3 77.0(3) . . ?
C28 C38 H38A 108.9 . . ?
C28 C38 H38B 108.9 . . ?
H38A C38 H38B 107.7 . . ?
C39 C38 C28 113.3(4) . . ?
C39 C38 H38A 108.9 . . ?
C39 C38 H38B 108.9 . . ?
C14 C32 H32A 108.4 . . ?
C14 C32 H32B 108.4 . . ?
H32A C32 H32B 107.5 . . ?
C33 C32 C14 115.4(4) . . ?
C33 C32 H32A 108.4 . . ?
C33 C32 H32B 108.4 . . ?
C7 C29 H29A 108.7 . . ?
C7 C29 H29B 108.7 . . ?
H29A C29 H29B 107.6 . . ?
C30 C29 C7 114.1(4) . . ?
C30 C29 H29A 108.7 . . ?
C30 C29 H29B 108.7 . . ?
C7S O8S Mg1 149(2) . . ?
C7S' O8S Mg1 134.0(18) . . ?
C21 C35 H35A 108.8 . . ?
C21 C35 H35B 108.8 . . ?
H35A C35 H35B 107.7 . . ?
C36 C35 C21 113.7(4) . . ?
C36 C35 H35A 108.8 . . ?
C36 C35 H35B 108.8 . . ?
C8S O9S Mg4 135.9(12) . . ?
C8S' O9S Mg4 151(3) . . ?
C32 C33 H33A 109.3 . . ?
C32 C33 H33B 109.3 . . ?
C32 C33 C34 111.7(5) . . ?
H33A C33 H33B 107.9 . . ?
C34 C33 H33A 109.3 . . ?
C34 C33 H33B 109.3 . . ?
O4S C3S H3SA 108.5 . . ?
O4S C3S H3SB 108.5 . . ?
O4S C3S C4S 115.2(5) . . ?
H3SA C3S H3SB 107.5 . . ?
C4S C3S H3SA 108.5 . . ?
C4S C3S H3SB 108.5 . . ?
O1S C1S H1SA 109.7 . . ?
O1S C1S H1SB 109.7 . . ?
O1S C1S H1SC 108.5 . . ?
O1S C1S H1SD 108.5 . . ?
O1S C1S C2S 109.7(6) . . ?
O1S C1S C2S' 115.0(7) . . ?
H1SA C1S H1SB 108.2 . . ?
H1SC C1S H1SD 107.5 . . ?
C2S C1S H1SA 109.7 . . ?
C2S C1S H1SB 109.7 . . ?
C2S' C1S H1SC 108.5 . . ?
C2S' C1S H1SD 108.5 . . ?
C38 C39 H39A 109.1 . . ?
C38 C39 H39B 109.1 . . ?
C38 C39 C40 112.3(5) . . ?
H39A C39 H39B 107.9 . . ?
C40 C39 H39A 109.1 . . ?
C40 C39 H39B 109.1 . . ?
C3S C4S H4SA 111.7 . . ?
C3S C4S H4SB 111.7 . . ?
C3S C4S H4SC 104.5 . . ?
C3S C4S H4SD 104.5 . . ?
C3S C4S O5S 100.4(6) . . ?
H4SA C4S H4SB 109.5 . . ?
H4SC C4S H4SD 105.6 . . ?
O5S C4S H4SA 111.7 . . ?
O5S C4S H4SB 111.7 . . ?
O5S' C4S C3S 131.2(6) . . ?
O5S' C4S H4SC 104.5 . . ?
O5S' C4S H4SD 104.5 . . ?
C10S O11S Mg3 163(2) . . ?
C9S O10S Mg2 166(3) . . ?
C29 C30 H30A 110.0 . . ?
C29 C30 H30B 110.0 . . ?
C29 C30 C31 108.5(5) . . ?
H30A C30 H30B 108.4 . . ?
C31 C30 H30A 110.0 . . ?
C31 C30 H30B 110.0 . . ?
C35 C36 H36A 108.5 . . ?
C35 C36 H36B 108.5 . . ?
C35 C36 H36C 109.6 . . ?
C35 C36 H36D 109.6 . . ?
C35 C36 C37 114.9(8) . . ?
C35 C36 C37' 110.5(8) . . ?
H36A C36 H36B 107.5 . . ?
H36C C36 H36D 108.1 . . ?
C37 C36 H36A 108.5 . . ?
C37 C36 H36B 108.5 . . ?
C37' C36 H36C 109.6 . . ?
C37' C36 H36D 109.6 . . ?
O6S C5S H5SA 109.4 . . ?
O6S C5S H5SB 109.4 . . ?
O6S C5S C6S 111.1(5) . . ?
H5SA C5S H5SB 108.0 . . ?
C6S C5S H5SA 109.4 . . ?
C6S C5S H5SB 109.4 . . ?
C33 C34 H34A 109.5 . . ?
C33 C34 H34B 109.5 . . ?
C33 C34 H34C 109.5 . . ?
H34A C34 H34B 109.5 . . ?
H34A C34 H34C 109.5 . . ?
H34B C34 H34C 109.5 . . ?
O7S C6S C5S 114.1(6) . . ?
O7S C6S H6SA 108.7 . . ?
O7S C6S H6SB 108.7 . . ?
C5S C6S H6SA 108.7 . . ?
C5S C6S H6SB 108.7 . . ?
H6SA C6S H6SB 107.6 . . ?
C39 C40 H40A 109.5 . . ?
C39 C40 H40B 109.5 . . ?
C39 C40 H40C 109.5 . . ?
H40A C40 H40B 109.5 . . ?
H40A C40 H40C 109.5 . . ?
H40B C40 H40C 109.5 . . ?
C30 C31 H31A 109.5 . . ?
C30 C31 H31B 109.5 . . ?
C30 C31 H31C 109.5 . . ?
H31A C31 H31B 109.5 . . ?
H31A C31 H31C 109.5 . . ?
H31B C31 H31C 109.5 . . ?
O2S C2S C1S 113.7(7) . . ?
O2S C2S H2SA 108.8 . . ?
O2S C2S H2SB 108.8 . . ?
C1S C2S H2SA 108.8 . . ?
C1S C2S H2SB 108.8 . . ?
H2SA C2S H2SB 107.7 . . ?
O2S C2S' H2SC 109.5 . . ?
O2S C2S' H2SD 109.5 . . ?
C1S C2S' O2S 110.7(10) . . ?
C1S C2S' H2SC 109.5 . . ?
C1S C2S' H2SD 109.5 . . ?
H2SC C2S' H2SD 108.1 . . ?
C36 C37 H37A 109.5 . . ?
C36 C37 H37B 109.5 . . ?
C36 C37 H37C 109.5 . . ?
H37A C37 H37B 109.5 . . ?
H37A C37 H37C 109.5 . . ?
H37B C37 H37C 109.5 . . ?
C36 C37' H37D 109.5 . . ?
C36 C37' H37E 109.5 . . ?
C36 C37' H37F 109.5 . . ?
H37D C37' H37E 109.5 . . ?
H37D C37' H37F 109.5 . . ?
H37E C37' H37F 109.5 . . ?
O10S C9S C10S 124(5) . . ?
O11S C10S C9S 140(4) . . ?
C8S C7S O8S 110(3) . . ?
C7S C8S O9S 127(5) . . ?
O8S C7S' C8S' 114(4) . . ?
O9S C8S' C7S' 114(5) . . ?

loop_
_geom_bond_atom_site_label_1
_geom_bond_atom_site_label_2
_geom_bond_distance
_geom_bond_site_symmetry_2
_geom_bond_publ_flag
Mg4 O12 2.062(3) . ?
Mg4 O11 2.002(3) . ?
Mg4 O9 2.028(3) 15_556 ?
Mg4 O8 2.035(3) 15_556 ?
Mg4 O4S 2.156(3) . ?
Mg4 C25 2.842(4) . ?
Mg4 C18 2.819(4) 15_556 ?
Mg4 C17 2.794(4) 15_556 ?
Mg4 C24 2.788(4) . ?
Mg4 O9S 2.164(5) . ?
Mg2 O7 2.084(3) 2_665 ?
Mg2 O2 2.023(3) . ?
Mg2 O8 2.018(3) 2_665 ?
Mg2 O3 2.063(3) . ?
Mg2 O2S 2.116(3) 10_676 ?
Mg2 C3 2.859(4) . ?
Mg2 C17 2.803(4) 2_665 ?
Mg2 C2 2.808(4) . ?
Mg2 O10S 2.152(5) . ?
Mg1 O10 2.064(3) 15_556 ?
Mg1 O11 2.008(3) 15_556 ?
Mg1 O2 2.008(3) . ?
Mg1 O1 2.069(3) . ?
Mg1 O1S 2.126(3) . ?
Mg1 C23 2.858(4) 15_556 ?
Mg1 C1 2.853(4) . ?
Mg1 C24 2.787(4) 15_556 ?
Mg1 C2 2.781(4) . ?
Mg1 O8S 2.147(5) . ?
Mg3 O4 2.053(3) . ?
Mg3 O6 2.065(3) 2_665 ?
Mg3 O5 2.048(3) 2_665 ?
Mg3 O5 2.043(3) . ?
Mg3 O3S 2.109(4) . ?
Mg3 C11 2.852(5) 2_665 ?
Mg3 C9 2.859(5) . ?
Mg3 C10 2.805(5) 2_665 ?
Mg3 C10 2.821(5) . ?
Mg3 O11S 2.158(5) . ?
O12 C25 1.376(5) . ?
O12 H12 1.40(11) . ?
O10 C23 1.384(5) . ?
O10 H10 1.24(7) . ?
O7 C16 1.376(5) . ?
O7 H7 1.04(7) . ?
O11 C24 1.350(5) . ?
O9 C18 1.362(5) . ?
O9 H10 1.24(7) . ?
O2 C2 1.345(5) . ?
O8 C17 1.348(5) . ?
O1 C1 1.385(5) . ?
O1 H12 1.10(11) . ?
O3 C3 1.373(5) . ?
O3 H3 1.12(11) . ?
O4 C9 1.360(5) . ?
O4 H3 1.44(11) . ?
O2S C2S 1.412(10) . ?
O2S C2S' 1.491(13) . ?
O2S H2S 0.92(2) . ?
O6 C11 1.363(5) . ?
O1S C1S 1.417(6) . ?
O1S H1S 0.92(2) . ?
O4S C3S 1.409(7) . ?
O5 C10 1.338(5) . ?
C23 C22 1.389(6) . ?
C23 C24 1.392(6) . ?
C22 C27 1.385(6) . ?
C22 C21 1.532(6) . ?
C19 C18 1.397(6) . ?
C19 C20 1.395(6) . ?
C19 C21 1.524(6) . ?
C12 C11 1.395(6) . ?
C12 C13 1.396(6) . ?
C12 C14 1.533(6) . ?
C5 H5 0.9500 . ?
C5 C4 1.391(6) . ?
C5 C6 1.397(6) . ?
C25 C26 1.400(6) . ?
C25 C24 1.402(6) . ?
C4 C3 1.397(6) . ?
C4 C7 1.527(5) . ?
C15 C20 1.382(6) . ?
C15 C16 1.403(6) . ?
C15 C14 1.533(5) . ?
C18 C17 1.411(6) . ?
C6 C28 1.529(6) . ?
C6 C1 1.395(6) . ?
C8 C13 1.392(6) . ?
C8 C7 1.528(6) . ?
C8 C9 1.391(6) . ?
C11 C10 1.410(6) . ?
C26 C28 1.528(6) . ?
C26 C27 1.399(6) . ?
C20 H20 0.9500 . ?
C3 C2 1.416(6) . ?
C13 H13 0.9500 . ?
C28 H28 1.0000 . ?
C28 C38 1.545(6) . ?
C1 C2 1.392(6) . ?
C17 C16 1.405(6) . ?
C27 H27 0.9500 . ?
C7 H7A 1.0000 . ?
C7 C29 1.534(6) . ?
O6S C5S 1.459(7) . ?
C14 H14 1.0000 . ?
C14 C32 1.541(6) . ?
C21 H21 1.0000 . ?
C21 C35 1.533(6) . ?
C9 C10 1.423(6) . ?
O7S C6S 1.400(7) . ?
O7S H7S 0.93(2) . ?
C38 H38A 0.9900 . ?
C38 H38B 0.9900 . ?
C38 C39 1.504(7) . ?
C32 H32A 0.9900 . ?
C32 H32B 0.9900 . ?
C32 C33 1.517(6) . ?
C29 H29A 0.9900 . ?
C29 H29B 0.9900 . ?
C29 C30 1.525(7) . ?
O8S C7S 1.32(3) . ?
O8S C7S' 1.34(4) . ?
C35 H35A 0.9900 . ?
C35 H35B 0.9900 . ?
C35 C36 1.514(8) . ?
O9S C8S 1.35(3) . ?
O9S C8S' 1.23(6) . ?
C33 H33A 0.9900 . ?
C33 H33B 0.9900 . ?
C33 C34 1.541(8) . ?
C3S H3SA 0.9900 . ?
C3S H3SB 0.9900 . ?
C3S C4S 1.463(8) . ?
C1S H1SA 0.9900 . ?
C1S H1SB 0.9900 . ?
C1S H1SC 0.9900 . ?
C1S H1SD 0.9900 . ?
C1S C2S 1.495(11) . ?
C1S C2S' 1.468(15) . ?
C39 H39A 0.9900 . ?
C39 H39B 0.9900 . ?
C39 C40 1.520(8) . ?
C4S H4SA 0.9900 . ?
C4S H4SB 0.9900 . ?
C4S H4SC 0.9900 . ?
C4S H4SD 0.9900 . ?
C4S O5S 1.536(9) . ?
C4S O5S' 1.275(9) . ?
O11S C10S 1.066(19) . ?
O10S C9S 1.09(2) . ?
C30 H30A 0.9900 . ?
C30 H30B 0.9900 . ?
C30 C31 1.553(9) . ?
C36 H36A 0.9900 . ?
C36 H36B 0.9900 . ?
C36 H36C 0.9900 . ?
C36 H36D 0.9900 . ?
C36 C37 1.584(16) . ?
C36 C37' 1.597(17) . ?
C5S H5SA 0.9900 . ?
C5S H5SB 0.9900 . ?
C5S C6S 1.504(10) . ?
C34 H34A 0.9800 . ?
C34 H34B 0.9800 . ?
C34 H34C 0.9800 . ?
C6S H6SA 0.9900 . ?
C6S H6SB 0.9900 . ?
C40 H40A 0.9800 . ?
C40 H40B 0.9800 . ?
C40 H40C 0.9800 . ?
C31 H31A 0.9800 . ?
C31 H31B 0.9800 . ?
C31 H31C 0.9800 . ?
C2S H2SA 0.9900 . ?
C2S H2SB 0.9900 . ?
C2S' H2SC 0.9900 . ?
C2S' H2SD 0.9900 . ?
C37 H37A 0.9800 . ?
C37 H37B 0.9800 . ?
C37 H37C 0.9800 . ?
C37' H37D 0.9800 . ?
C37' H37E 0.9800 . ?
C37' H37F 0.9800 . ?
C9S C10S 1.16(3) . ?
C7S C8S 1.19(4) . ?
C7S' C8S' 1.40(6) . ?

loop_
_twin_individual_id
_twin_individual_mass_fraction_refined
1 0.9457(8)
2 0.0543(8)
